data_8106190
loop_
_publ_author_name
'Tan, Yee Seng'
'Tiekink, Edward R.T.'

_publ_section_title
;
 Crystal structure of bis(\m-N-i-propyl-N-n-propyldithiocarbamato-\k3
 S,S&#x2032;:S)bis(N-i-propyl-N-n-propyldithiocarbamato-\k2
 S,S&#x2032;)dicadmium(II), C28H56Cd2N4S8
;
_journal_issue 3
_journal_name_full 'Zeitschrift f\"ur Kristallographie - New Crystal Structures'
_journal_page_first 481
_journal_page_last 483
_journal_paper_doi 10.1515/ncrs-2017-0367
_journal_volume 233
_journal_year 2018
_chemical_formula_moiety 'C28 H56 Cd2 N4 S8'
_chemical_formula_sum 'C28 H56 Cd2 N4 S8'
_chemical_formula_weight 930.04
_space_group_crystal_system monoclinic
_space_group_IT_number 14
_space_group_name_Hall '-P 2yn'
_space_group_name_H-M_alt 'P 1 21/n 1'
_atom_sites_solution_hydrogens geom
_cell_angle_alpha 90
_cell_angle_beta 102.999(3)
_cell_angle_gamma 90
_cell_formula_units_Z 2
_cell_length_a 9.9003(3)
_cell_length_b 11.7373(3)
_cell_length_c 17.4539(5)
_cell_measurement_reflns_used 9182
_cell_measurement_temperature 100(2)
_cell_measurement_theta_max 30.2110
_cell_measurement_theta_min 3.7180
_cell_volume 1976.22(10)
_computing_cell_refinement 'CrysAlisPro [1]'
_computing_data_collection 'CrysAlisPro [1]'
_computing_data_reduction 'CrysAlisPro [1]'
_computing_molecular_graphics 'ORTEP-3 for Windows [4]'
_computing_publication_material 'SHELXL2014/7 [3]'
_computing_structure_refinement 'SHELXL2014/7 [3]'
_computing_structure_solution 'SHELXS-97 [2]'
_diffrn_ambient_temperature 100(2)
_diffrn_measured_fraction_theta_full 0.998
_diffrn_measured_fraction_theta_max 0.998
_diffrn_measurement_device_type 'XtaLAB Synergy, Dualflex, AtlasS2'
_diffrn_measurement_method '\w scans'
_diffrn_radiation_type MoK\a
_diffrn_radiation_wavelength 0.71073
_diffrn_reflns_av_R_equivalents 0.0652
_diffrn_reflns_av_unetI/netI 0.0369
_diffrn_reflns_Laue_measured_fraction_full 0.998
_diffrn_reflns_Laue_measured_fraction_max 0.998
_diffrn_reflns_limit_h_max 12
_diffrn_reflns_limit_h_min -12
_diffrn_reflns_limit_k_max 14
_diffrn_reflns_limit_k_min -14
_diffrn_reflns_limit_l_max 21
_diffrn_reflns_limit_l_min -21
_diffrn_reflns_number 26079
_diffrn_reflns_point_group_measured_fraction_full 0.998
_diffrn_reflns_point_group_measured_fraction_max 0.998
_diffrn_reflns_theta_full 25.242
_diffrn_reflns_theta_max 26.372
_diffrn_reflns_theta_min 3.169
_diffrn_source 'micro-focus sealed X-ray tube'
_exptl_absorpt_coefficient_mu 1.523
_exptl_absorpt_correction_T_max 1.000
_exptl_absorpt_correction_T_min 0.618
_exptl_absorpt_correction_type gaussian
_exptl_absorpt_process_details 'CrysAlisPro [1]'
_exptl_crystal_colour pale-yellow
_exptl_crystal_density_diffrn 1.563
_exptl_crystal_description block
_exptl_crystal_F_000 952
_exptl_crystal_size_max 0.156
_exptl_crystal_size_mid 0.136
_exptl_crystal_size_min 0.104
_refine_diff_density_max 0.423
_refine_diff_density_min -0.524
_refine_diff_density_rms 0.092
_refine_ls_extinction_coef .
_refine_ls_extinction_method none
_refine_ls_goodness_of_fit_ref 1.013
_refine_ls_hydrogen_treatment constr
_refine_ls_matrix_type full
_refine_ls_number_parameters 196
_refine_ls_number_reflns 4038
_refine_ls_number_restraints 0
_refine_ls_restrained_S_all 1.013
_refine_ls_R_factor_all 0.0289
_refine_ls_R_factor_gt 0.0243
_refine_ls_shift/su_max 0.001
_refine_ls_shift/su_mean 0.000
_refine_ls_structure_factor_coef Fsqd
_refine_ls_weighting_details 'w=1/[\s^2^(Fo^2^)+(0.0227P)^2^+0.5229P] where P=(Fo^2^+2Fc^2^)/3'
_refine_ls_weighting_scheme calc
_refine_ls_wR_factor_gt 0.0550
_refine_ls_wR_factor_ref 0.0582
_reflns_Friedel_coverage 0.000
_reflns_Friedel_fraction_full .
_reflns_Friedel_fraction_max .
_reflns_number_gt 3607
_reflns_number_total 4038
_reflns_threshold_expression 'I > 2\s(I)'
_cod_data_source_file suppl_ncrs-2017-0367_suppl.cif
_cod_data_source_block shelx
_cod_original_sg_symbol_H-M 'P 21/n'
_cod_database_code 8106190
_shelx_space_group_comment
;
The symmetry employed for this shelxl refinement is uniquely defined
by the following loop, which should always be used as a source of
symmetry information in preference to the above space-group names.
They are only intended as comments.
;
_shelx_estimated_absorpt_t_min 0.797
_shelx_estimated_absorpt_t_max 0.858

loop_
_space_group_symop_operation_xyz
'x, y, z'
'-x+1/2, y+1/2, -z+1/2'
'-x, -y, -z'
'x-1/2, -y-1/2, z-1/2'

loop_
_atom_site_label
_atom_site_type_symbol
_atom_site_fract_x
_atom_site_fract_y
_atom_site_fract_z
_atom_site_U_iso_or_equiv
_atom_site_adp_type
_atom_site_occupancy
_atom_site_site_symmetry_order
_atom_site_calc_flag
_atom_site_refinement_flags_posn
_atom_site_refinement_flags_adp
_atom_site_refinement_flags_occupancy
_atom_site_disorder_assembly
_atom_site_disorder_group
Cd Cd 0.02772(2) 0.36417(2) 0.06330(2) 0.01411(6) Uani 1 1 d . . . . .
S1 S 0.27314(5) 0.44245(4) 0.10583(3) 0.01487(12) Uani 1 1 d . . . . .
S2 S 0.03054(5) 0.59879(5) 0.08886(3) 0.01340(11) Uani 1 1 d . . . . .
S3 S -0.15957(5) 0.29769(4) 0.13250(3) 0.01586(12) Uani 1 1 d . . . . .
S4 S 0.03365(5) 0.14132(5) 0.07563(4) 0.01705(12) Uani 1 1 d . . . . .
N1 N 0.29772(17) 0.66637(15) 0.12506(10) 0.0121(4) Uani 1 1 d . . . . .
N2 N -0.18128(17) 0.07113(15) 0.13327(10) 0.0122(4) Uani 1 1 d . . . . .
C1 C 0.2107(2) 0.57904(18) 0.10730(12) 0.0116(4) Uani 1 1 d . . . . .
C2 C 0.2493(2) 0.78571(18) 0.13086(13) 0.0147(4) Uani 1 1 d . . . . .
H2 H 0.1468 0.7873 0.1092 0.018 Uiso 1 1 calc R U . . .
C3 C 0.2764(3) 0.8221(2) 0.21631(14) 0.0241(5) Uani 1 1 d . . . . .
H3A H 0.2322 0.7681 0.2458 0.036 Uiso 1 1 calc R U . . .
H3B H 0.2380 0.8984 0.2198 0.036 Uiso 1 1 calc R U . . .
H3C H 0.3765 0.8234 0.2386 0.036 Uiso 1 1 calc R U . . .
C4 C 0.3159(2) 0.86568(18) 0.08149(14) 0.0189(5) Uani 1 1 d . . . . .
H4A H 0.4152 0.8724 0.1051 0.028 Uiso 1 1 calc R U . . .
H4B H 0.2724 0.9410 0.0795 0.028 Uiso 1 1 calc R U . . .
H4C H 0.3030 0.8352 0.0281 0.028 Uiso 1 1 calc R U . . .
C5 C 0.4488(2) 0.64609(18) 0.14605(13) 0.0146(4) Uani 1 1 d . . . . .
H5A H 0.4674 0.5781 0.1803 0.017 Uiso 1 1 calc R U . . .
H5B H 0.4943 0.7120 0.1768 0.017 Uiso 1 1 calc R U . . .
C6 C 0.5139(2) 0.62823(18) 0.07590(13) 0.0150(4) Uani 1 1 d . . . . .
H6A H 0.5152 0.7012 0.0477 0.018 Uiso 1 1 calc R U . . .
H6B H 0.4580 0.5730 0.0391 0.018 Uiso 1 1 calc R U . . .
C7 C 0.6613(2) 0.5836(2) 0.10356(14) 0.0200(5) Uani 1 1 d . . . . .
H7A H 0.7159 0.6379 0.1407 0.030 Uiso 1 1 calc R U . . .
H7B H 0.7035 0.5745 0.0582 0.030 Uiso 1 1 calc R U . . .
H7C H 0.6594 0.5098 0.1295 0.030 Uiso 1 1 calc R U . . .
C8 C -0.1089(2) 0.15970(18) 0.11565(12) 0.0128(4) Uani 1 1 d . . . . .
C9 C -0.1435(2) -0.04848(17) 0.11873(13) 0.0140(4) Uani 1 1 d . . . . .
H9 H -0.0692 -0.0456 0.0883 0.017 Uiso 1 1 calc R U . . .
C10 C -0.2661(2) -0.11282(19) 0.06898(15) 0.0207(5) Uani 1 1 d . . . . .
H10A H -0.3361 -0.1256 0.0998 0.031 Uiso 1 1 calc R U . . .
H10B H -0.2344 -0.1863 0.0530 0.031 Uiso 1 1 calc R U . . .
H10C H -0.3067 -0.0679 0.0221 0.031 Uiso 1 1 calc R U . . .
C11 C -0.0847(3) -0.1106(2) 0.19514(14) 0.0225(5) Uani 1 1 d . . . . .
H11A H -0.0052 -0.0681 0.2254 0.034 Uiso 1 1 calc R U . . .
H11B H -0.0549 -0.1870 0.1836 0.034 Uiso 1 1 calc R U . . .
H11C H -0.1561 -0.1166 0.2258 0.034 Uiso 1 1 calc R U . . .
C12 C -0.2993(2) 0.08886(18) 0.17089(12) 0.0133(4) Uani 1 1 d . . . . .
H12A H -0.2748 0.1502 0.2105 0.016 Uiso 1 1 calc R U . . .
H12B H -0.3136 0.0183 0.1991 0.016 Uiso 1 1 calc R U . . .
C13 C -0.4356(2) 0.12018(18) 0.11438(13) 0.0159(5) Uani 1 1 d . . . . .
H13A H -0.4216 0.1880 0.0833 0.019 Uiso 1 1 calc R U . . .
H13B H -0.4662 0.0564 0.0774 0.019 Uiso 1 1 calc R U . . .
C14 C -0.5466(2) 0.1453(2) 0.15960(16) 0.0259(6) Uani 1 1 d . . . . .
H14A H -0.5578 0.0792 0.1919 0.039 Uiso 1 1 calc R U . . .
H14B H -0.6346 0.1614 0.1225 0.039 Uiso 1 1 calc R U . . .
H14C H -0.5190 0.2117 0.1936 0.039 Uiso 1 1 calc R U . . .

loop_
_atom_site_aniso_label
_atom_site_aniso_U_11
_atom_site_aniso_U_22
_atom_site_aniso_U_33
_atom_site_aniso_U_23
_atom_site_aniso_U_13
_atom_site_aniso_U_12
Cd 0.01306(9) 0.01174(10) 0.01686(10) 0.00143(6) 0.00197(6) -0.00404(5)
S1 0.0128(2) 0.0114(3) 0.0194(3) 0.0022(2) 0.0015(2) -0.00162(18)
S2 0.0106(2) 0.0140(3) 0.0158(3) -0.0012(2) 0.00327(19) -0.00277(18)
S3 0.0152(3) 0.0094(3) 0.0243(3) -0.0004(2) 0.0072(2) -0.00094(19)
S4 0.0138(3) 0.0119(3) 0.0279(3) -0.0001(2) 0.0098(2) -0.00119(18)
N1 0.0110(9) 0.0125(9) 0.0127(9) -0.0004(7) 0.0021(7) -0.0026(7)
N2 0.0115(8) 0.0097(9) 0.0157(9) -0.0002(7) 0.0040(7) -0.0012(6)
C1 0.0136(10) 0.0146(11) 0.0077(10) 0.0009(8) 0.0046(8) -0.0026(8)
C2 0.0131(10) 0.0123(11) 0.0185(11) -0.0031(8) 0.0026(8) -0.0009(8)
C3 0.0242(13) 0.0268(13) 0.0238(13) -0.0089(10) 0.0104(10) -0.0016(10)
C4 0.0212(12) 0.0109(11) 0.0253(13) -0.0002(9) 0.0065(10) -0.0013(8)
C5 0.0110(10) 0.0138(11) 0.0172(11) 0.0014(8) -0.0004(8) -0.0015(8)
C6 0.0132(11) 0.0133(11) 0.0181(11) -0.0008(8) 0.0029(9) -0.0027(8)
C7 0.0166(11) 0.0214(12) 0.0235(12) 0.0023(9) 0.0078(9) 0.0040(9)
C8 0.0128(10) 0.0118(10) 0.0127(10) -0.0006(8) 0.0005(8) -0.0001(8)
C9 0.0141(10) 0.0081(10) 0.0208(11) -0.0006(8) 0.0061(8) -0.0005(8)
C10 0.0220(12) 0.0121(11) 0.0259(13) -0.0036(9) 0.0012(10) -0.0019(9)
C11 0.0260(13) 0.0163(12) 0.0213(13) -0.0016(9) -0.0027(10) 0.0068(9)
C12 0.0148(10) 0.0112(11) 0.0152(11) 0.0016(8) 0.0059(8) -0.0008(8)
C13 0.0130(11) 0.0152(11) 0.0194(12) -0.0030(9) 0.0034(9) -0.0018(8)
C14 0.0172(12) 0.0294(14) 0.0319(15) -0.0138(11) 0.0073(10) -0.0009(9)

loop_
_atom_type_symbol
_atom_type_description
_atom_type_scat_dispersion_real
_atom_type_scat_dispersion_imag
_atom_type_scat_source
C C 0.0033 0.0016 'International Tables Vol C Tables 4.2.6.8 and 6.1.1.4'
H H 0.0000 0.0000 'International Tables Vol C Tables 4.2.6.8 and 6.1.1.4'
N N 0.0061 0.0033 'International Tables Vol C Tables 4.2.6.8 and 6.1.1.4'
S S 0.1246 0.1234 'International Tables Vol C Tables 4.2.6.8 and 6.1.1.4'
Cd Cd -0.8075 1.2024 'International Tables Vol C Tables 4.2.6.8 and 6.1.1.4'

loop_
_geom_angle_atom_site_label_1
_geom_angle_atom_site_label_2
_geom_angle_atom_site_label_3
_geom_angle
_geom_angle_site_symmetry_1
_geom_angle_site_symmetry_3
S1 Cd S3 136.002(19) . .
S1 Cd S4 109.475(18) . .
S3 Cd S4 70.227(17) . .
S1 Cd S2 102.313(18) . 3_565
S3 Cd S2 120.795(18) . 3_565
S4 Cd S2 104.117(19) . 3_565
S1 Cd S2 67.828(16) . .
S3 Cd S2 102.028(17) . .
S4 Cd S2 166.392(19) . .
S2 Cd S2 89.443(17) 3_565 .
C1 S1 Cd 91.04(7) . .
C1 S2 Cd 100.97(7) . 3_565
C1 S2 Cd 82.65(7) . .
Cd S2 Cd 90.557(17) 3_565 .
C8 S3 Cd 86.37(7) . .
C8 S4 Cd 84.44(7) . .
C1 N1 C5 120.01(18) . .
C1 N1 C2 122.59(17) . .
C5 N1 C2 117.23(16) . .
C8 N2 C12 120.73(17) . .
C8 N2 C9 121.71(17) . .
C12 N2 C9 117.53(16) . .
N1 C1 S1 120.39(16) . .
N1 C1 S2 121.27(16) . .
S1 C1 S2 118.29(12) . .
N1 C2 C3 110.07(19) . .
N1 C2 C4 110.75(17) . .
C3 C2 C4 112.32(19) . .
N1 C2 H2 107.8 . .
C3 C2 H2 107.8 . .
C4 C2 H2 107.8 . .
C2 C3 H3A 109.5 . .
C2 C3 H3B 109.5 . .
H3A C3 H3B 109.5 . .
C2 C3 H3C 109.5 . .
H3A C3 H3C 109.5 . .
H3B C3 H3C 109.5 . .
C2 C4 H4A 109.5 . .
C2 C4 H4B 109.5 . .
H4A C4 H4B 109.5 . .
C2 C4 H4C 109.5 . .
H4A C4 H4C 109.5 . .
H4B C4 H4C 109.5 . .
N1 C5 C6 114.30(17) . .
N1 C5 H5A 108.7 . .
C6 C5 H5A 108.7 . .
N1 C5 H5B 108.7 . .
C6 C5 H5B 108.7 . .
H5A C5 H5B 107.6 . .
C5 C6 C7 109.97(18) . .
C5 C6 H6A 109.7 . .
C7 C6 H6A 109.7 . .
C5 C6 H6B 109.7 . .
C7 C6 H6B 109.7 . .
H6A C6 H6B 108.2 . .
C6 C7 H7A 109.5 . .
C6 C7 H7B 109.5 . .
H7A C7 H7B 109.5 . .
C6 C7 H7C 109.5 . .
H7A C7 H7C 109.5 . .
H7B C7 H7C 109.5 . .
N2 C8 S4 121.74(16) . .
N2 C8 S3 119.65(16) . .
S4 C8 S3 118.60(12) . .
N2 C9 C11 111.39(18) . .
N2 C9 C10 111.46(17) . .
C11 C9 C10 111.22(19) . .
N2 C9 H9 107.5 . .
C11 C9 H9 107.5 . .
C10 C9 H9 107.5 . .
C9 C10 H10A 109.5 . .
C9 C10 H10B 109.5 . .
H10A C10 H10B 109.5 . .
C9 C10 H10C 109.5 . .
H10A C10 H10C 109.5 . .
H10B C10 H10C 109.5 . .
C9 C11 H11A 109.5 . .
C9 C11 H11B 109.5 . .
H11A C11 H11B 109.5 . .
C9 C11 H11C 109.5 . .
H11A C11 H11C 109.5 . .
H11B C11 H11C 109.5 . .
N2 C12 C13 114.78(17) . .
N2 C12 H12A 108.6 . .
C13 C12 H12A 108.6 . .
N2 C12 H12B 108.6 . .
C13 C12 H12B 108.6 . .
H12A C12 H12B 107.5 . .
C14 C13 C12 110.41(19) . .
C14 C13 H13A 109.6 . .
C12 C13 H13A 109.6 . .
C14 C13 H13B 109.6 . .
C12 C13 H13B 109.6 . .
H13A C13 H13B 108.1 . .
C13 C14 H14A 109.5 . .
C13 C14 H14B 109.5 . .
H14A C14 H14B 109.5 . .
C13 C14 H14C 109.5 . .
H14A C14 H14C 109.5 . .
H14B C14 H14C 109.5 . .

loop_
_geom_bond_atom_site_label_1
_geom_bond_atom_site_label_2
_geom_bond_distance
_geom_bond_site_symmetry_2
Cd S1 2.5471(5) .
Cd S3 2.5521(5) .
Cd S4 2.6240(6) .
Cd S2 2.6241(6) 3_565
Cd S2 2.7888(6) .
S1 C1 1.720(2) .
S2 C1 1.755(2) .
S2 Cd 2.6241(6) 3_565
S3 C8 1.740(2) .
S4 C8 1.723(2) .
N1 C1 1.330(3) .
N1 C5 1.477(3) .
N1 C2 1.491(3) .
N2 C8 1.337(3) .
N2 C12 1.478(3) .
N2 C9 1.489(3) .
C2 C3 1.516(3) .
C2 C4 1.521(3) .
C2 H2 1.0000 .
C3 H3A 0.9800 .
C3 H3B 0.9800 .
C3 H3C 0.9800 .
C4 H4A 0.9800 .
C4 H4B 0.9800 .
C4 H4C 0.9800 .
C5 C6 1.521(3) .
C5 H5A 0.9900 .
C5 H5B 0.9900 .
C6 C7 1.523(3) .
C6 H6A 0.9900 .
C6 H6B 0.9900 .
C7 H7A 0.9800 .
C7 H7B 0.9800 .
C7 H7C 0.9800 .
C9 C11 1.516(3) .
C9 C10 1.524(3) .
C9 H9 1.0000 .
C10 H10A 0.9800 .
C10 H10B 0.9800 .
C10 H10C 0.9800 .
C11 H11A 0.9800 .
C11 H11B 0.9800 .
C11 H11C 0.9800 .
C12 C13 1.527(3) .
C12 H12A 0.9900 .
C12 H12B 0.9900 .
C13 C14 1.519(3) .
C13 H13A 0.9900 .
C13 H13B 0.9900 .
C14 H14A 0.9800 .
C14 H14B 0.9800 .
C14 H14C 0.9800 .

loop_
_geom_torsion_atom_site_label_1
_geom_torsion_atom_site_label_2
_geom_torsion_atom_site_label_3
_geom_torsion_atom_site_label_4
_geom_torsion
_geom_torsion_site_symmetry_1
_geom_torsion_site_symmetry_2
_geom_torsion_site_symmetry_3
_geom_torsion_site_symmetry_4
C5 N1 C1 S1 -1.9(3) . . . .
C2 N1 C1 S1 -177.06(15) . . . .
C5 N1 C1 S2 175.45(15) . . . .
C2 N1 C1 S2 0.3(3) . . . .
Cd S1 C1 N1 -178.28(16) . . . .
Cd S1 C1 S2 4.32(11) . . . .
Cd S2 C1 N1 89.51(17) 3_565 . . .
Cd S2 C1 N1 178.65(17) . . . .
Cd S2 C1 S1 -93.12(11) 3_565 . . .
Cd S2 C1 S1 -3.98(11) . . . .
C1 N1 C2 C3 106.4(2) . . . .
C5 N1 C2 C3 -68.9(2) . . . .
C1 N1 C2 C4 -128.8(2) . . . .
C5 N1 C2 C4 55.9(2) . . . .
C1 N1 C5 C6 80.5(2) . . . .
C2 N1 C5 C6 -104.0(2) . . . .
N1 C5 C6 C7 -168.06(17) . . . .
C12 N2 C8 S4 177.20(15) . . . .
C9 N2 C8 S4 -0.5(3) . . . .
C12 N2 C8 S3 -3.3(3) . . . .
C9 N2 C8 S3 178.97(15) . . . .
Cd S4 C8 N2 173.76(18) . . . .
Cd S4 C8 S3 -5.69(11) . . . .
Cd S3 C8 N2 -173.63(17) . . . .
Cd S3 C8 S4 5.84(12) . . . .
C8 N2 C9 C11 109.5(2) . . . .
C12 N2 C9 C11 -68.2(2) . . . .
C8 N2 C9 C10 -125.6(2) . . . .
C12 N2 C9 C10 56.6(2) . . . .
C8 N2 C12 C13 82.0(2) . . . .
C9 N2 C12 C13 -100.2(2) . . . .
N2 C12 C13 C14 -175.61(18) . . . .
